data_4303618
loop_
_publ_author_name
'Bo-Gaun Chen'
'Chia-Hua Ho'
'Chang-Ju Lee'
'Minghuey Shieh'

_publ_section_title
;
Copper Halide-Incorporated Tellurium-Iron Carbonyl Complexes:
Transformation, Electrochemical Properties, and Theoretical Calculations
;
_journal_name_full 'Inorganic Chemistry'
_journal_page_first 10757
_journal_page_last 10768
_journal_paper_doi 10.1021/ic901647n
_journal_volume 48
_journal_year 2009
_chemical_formula_moiety 'C34 H40 Br Cu3 Fe6 N2 O18 Te2'
_chemical_formula_sum 'C34 H40 Br Cu3 Fe6 N2 O18 Te2'
_chemical_formula_weight 1625.51
_chemical_name_systematic
;
 ?
;
_space_group_IT_number 13
_symmetry_cell_setting monoclinic
_symmetry_space_group_name_Hall '-P 2yc'
_symmetry_space_group_name_H-M 'P 1 2/c 1'
_atom_sites_solution_hydrogens geom
_atom_sites_solution_primary direct
_atom_sites_solution_secondary difmap
_audit_creation_method SHELXL-97
_cell_angle_alpha 90.00
_cell_angle_beta 96.3580(10)
_cell_angle_gamma 90.00
_cell_formula_units_Z 4
_cell_length_a 17.5999(3)
_cell_length_b 8.99400(10)
_cell_length_c 32.2236(6)
_cell_measurement_reflns_used 31042
_cell_measurement_temperature 200(2)
_cell_measurement_theta_max 25.35
_cell_measurement_theta_min 2.037
_cell_volume 5069.41(14)
_computing_cell_refinement 'HKL Scalepack (Otwinowski & Minor 1997)'
_computing_data_collection 'Collect (Nonius BV, 1997-2000)'
_computing_data_reduction 'HKL Denzo and Scalepack '
_computing_molecular_graphics 'Ortep-3 for Windows (Farrugia, 1997)'
_computing_publication_material 'WinGX publication routines (Farrugia, 1999)'
_computing_structure_refinement 'SHELXL-97 (Sheldrick, 1997)'
_computing_structure_solution 'SHELXS-86 (Sheldrick, 1986)'
_diffrn_ambient_temperature 200(2)
_diffrn_detector_area_resol_mean 9
_diffrn_measured_fraction_theta_full 0.975
_diffrn_measured_fraction_theta_max 0.975
_diffrn_measurement_device_type KappaCCD
_diffrn_measurement_method 'CCD rotation images, thick slices'
_diffrn_radiation_monochromator graphite
_diffrn_radiation_source 'fine-focus sealed tube'
_diffrn_radiation_type MoK\a
_diffrn_radiation_wavelength 0.71073
_diffrn_reflns_av_R_equivalents 0.1055
_diffrn_reflns_av_sigmaI/netI 0.1196
_diffrn_reflns_limit_h_max 21
_diffrn_reflns_limit_h_min -19
_diffrn_reflns_limit_k_max 10
_diffrn_reflns_limit_k_min -10
_diffrn_reflns_limit_l_max 38
_diffrn_reflns_limit_l_min -38
_diffrn_reflns_number 27739
_diffrn_reflns_theta_full 25.36
_diffrn_reflns_theta_max 25.36
_diffrn_reflns_theta_min 2.26
_exptl_absorpt_coefficient_mu 4.879
_exptl_absorpt_correction_T_max 0.9245
_exptl_absorpt_correction_T_min 0.6262
_exptl_absorpt_correction_type multi-scan
_exptl_absorpt_process_details
;
 ?
;
_exptl_crystal_colour black
_exptl_crystal_density_diffrn 2.130
_exptl_crystal_density_method 'not measured'
_exptl_crystal_description prism
_exptl_crystal_F_000 3136
_exptl_crystal_size_max 0.13
_exptl_crystal_size_mid 0.05
_exptl_crystal_size_min 0.02
_refine_diff_density_max 1.690
_refine_diff_density_min -2.007
_refine_diff_density_rms 0.638
_refine_ls_extinction_method none
_refine_ls_goodness_of_fit_ref 1.055
_refine_ls_hydrogen_treatment fixed
_refine_ls_matrix_type full
_refine_ls_number_parameters 595
_refine_ls_number_reflns 9075
_refine_ls_number_restraints 0
_refine_ls_restrained_S_all 1.055
_refine_ls_R_factor_all 0.1152
_refine_ls_R_factor_gt 0.0667
_refine_ls_shift/su_max 0.001
_refine_ls_shift/su_mean 0.000
_refine_ls_structure_factor_coef Fsqd
_refine_ls_weighting_details 'calc w=1/[\s^2^(Fo^2^)+(0.1074P)^2^+0.0000P] where P=(Fo^2^+2Fc^2^)/3'
_refine_ls_weighting_scheme calc
_refine_ls_wR_factor_gt 0.1667
_refine_ls_wR_factor_ref 0.2074
_reflns_number_gt 5950
_reflns_number_total 9075
_reflns_threshold_expression >2sigma(I)
_cod_data_source_file ic901647n_si_002_5.cif
_cod_data_source_block '[Et4N]2[3b]'
_cod_original_sg_symbol_H-M 'P 2/c'
_cod_database_code 4303618

loop_
_symmetry_equiv_pos_as_xyz
'x, y, z'
'-x, y, -z+1/2'
'-x, -y, -z'
'x, -y, z-1/2'

loop_
_atom_site_label
_atom_site_type_symbol
_atom_site_fract_x
_atom_site_fract_y
_atom_site_fract_z
_atom_site_U_iso_or_equiv
_atom_site_adp_type
_atom_site_occupancy
_atom_site_symmetry_multiplicity
_atom_site_calc_flag
_atom_site_refinement_flags
_atom_site_disorder_assembly
_atom_site_disorder_group
Te1 Te 0.21454(5) 1.11986(9) 0.41696(2) 0.0292(2) Uani 1 1 d . . .
Te2 Te 0.35004(4) 0.79889(9) 0.31251(2) 0.0264(2) Uani 1 1 d . . .
Br1 Br 0.19418(8) 0.54143(13) 0.38523(4) 0.0322(3) Uani 1 1 d . . .
Cu1 Cu 0.21610(9) 0.76121(17) 0.42410(5) 0.0323(4) Uani 1 1 d . . .
Cu2 Cu 0.27871(9) 0.93001(16) 0.36977(4) 0.0292(4) Uani 1 1 d . . .
Cu3 Cu 0.21907(9) 0.67915(17) 0.32771(5) 0.0351(4) Uani 1 1 d . . .
Fe1 Fe 0.17768(10) 0.95374(19) 0.47333(5) 0.0297(4) Uani 1 1 d . . .
Fe2 Fe 0.27618(11) 1.17706(18) 0.48893(5) 0.0293(4) Uani 1 1 d . . .
Fe3 Fe 0.31843(9) 0.94307(17) 0.44786(5) 0.0235(4) Uani 1 1 d . . .
Fe4 Fe 0.22082(9) 0.93577(18) 0.29374(5) 0.0233(4) Uani 1 1 d . . .
Fe5 Fe 0.25778(10) 0.69346(19) 0.25423(5) 0.0294(4) Uani 1 1 d . . .
Fe6 Fe 0.33473(10) 0.94509(18) 0.24673(5) 0.0271(4) Uani 1 1 d . . .
O1 O 0.0533(6) 0.7518(15) 0.4411(4) 0.084(4) Uani 1 1 d . . .
O2 O 0.2342(7) 0.7901(12) 0.5487(3) 0.065(3) Uani 1 1 d . . .
O3 O 0.0627(6) 1.1401(13) 0.5071(4) 0.067(3) Uani 1 1 d . . .
O4 O 0.2848(6) 1.1260(13) 0.5793(3) 0.061(3) Uani 1 1 d . . .
O5 O 0.1799(7) 1.4386(12) 0.4923(3) 0.066(3) Uani 1 1 d . . .
O6 O 0.4202(6) 1.3330(10) 0.4786(3) 0.048(3) Uani 1 1 d . . .
O7 O 0.3644(6) 0.6303(11) 0.4580(4) 0.072(4) Uani 1 1 d . . .
O8 O 0.4162(6) 0.9597(10) 0.5269(3) 0.047(3) Uani 1 1 d . . .
O9 O 0.4448(5) 1.0313(10) 0.4021(3) 0.042(2) Uani 1 1 d . . .
O10 O 0.0874(5) 0.9107(10) 0.3404(3) 0.042(2) Uani 1 1 d . . .
O11 O 0.1111(6) 0.9538(11) 0.2190(3) 0.051(3) Uani 1 1 d . . .
O12 O 0.2435(7) 1.2579(11) 0.3049(3) 0.058(3) Uani 1 1 d . . .
O13 O 0.1196(6) 0.5151(14) 0.2600(3) 0.068(3) Uani 1 1 d . . .
O14 O 0.3532(8) 0.4429(13) 0.2395(4) 0.081(4) Uani 1 1 d . . .
O15 O 0.2179(6) 0.7572(11) 0.1652(3) 0.052(3) Uani 1 1 d . . .
O16 O 0.4428(6) 0.8070(12) 0.1962(4) 0.063(3) Uani 1 1 d . . .
O17 O 0.2523(6) 1.1327(14) 0.1831(3) 0.068(3) Uani 1 1 d . . .
O18 O 0.4353(6) 1.1781(10) 0.2837(4) 0.061(3) Uani 1 1 d . . .
N1 N 0.4409(6) 0.4517(10) 0.1134(3) 0.032(2) Uani 1 1 d . . .
N2 N 0.0375(6) 0.3393(12) 0.1288(3) 0.032(2) Uani 1 1 d . . .
C1 C 0.1065(9) 0.8201(17) 0.4507(5) 0.051(4) Uani 1 1 d . . .
C2 C 0.2120(8) 0.8545(15) 0.5187(4) 0.041(3) Uani 1 1 d . . .
C3 C 0.1083(8) 1.0692(15) 0.4942(4) 0.041(3) Uani 1 1 d . . .
C4 C 0.2822(8) 1.1429(14) 0.5429(4) 0.038(3) Uani 1 1 d . . .
C5 C 0.2173(10) 1.3371(17) 0.4898(4) 0.050(4) Uani 1 1 d . . .
C6 C 0.3643(9) 1.2770(15) 0.4824(4) 0.038(3) Uani 1 1 d . . .
C7 C 0.3386(7) 0.7465(16) 0.4509(5) 0.041(3) Uani 1 1 d . . .
C8 C 0.3718(8) 0.9738(14) 0.4977(4) 0.036(3) Uani 1 1 d . . .
C9 C 0.3941(7) 0.9949(13) 0.4191(3) 0.025(3) Uani 1 1 d . . .
C10 C 0.1434(7) 0.9094(13) 0.3244(3) 0.027(3) Uani 1 1 d . . .
C11 C 0.1575(8) 0.9409(14) 0.2471(4) 0.037(3) Uani 1 1 d . . .
C12 C 0.2366(7) 1.1301(16) 0.3014(4) 0.032(3) Uani 1 1 d . . .
C13 C 0.1761(8) 0.5889(16) 0.2616(4) 0.041(3) Uani 1 1 d . . .
C14 C 0.3162(9) 0.5409(14) 0.2459(4) 0.041(3) Uani 1 1 d . . .
C15 C 0.2359(8) 0.7425(14) 0.2004(5) 0.040(3) Uani 1 1 d . . .
C16 C 0.4001(8) 0.8576(16) 0.2162(4) 0.038(3) Uani 1 1 d . . .
C17 C 0.2815(8) 1.0553(18) 0.2078(4) 0.051(4) Uani 1 1 d . . .
C18 C 0.3939(8) 1.0875(14) 0.2691(4) 0.034(3) Uani 1 1 d . . .
C19 C 0.4290(8) 0.2917(13) 0.0965(4) 0.038(3) Uani 1 1 d . . .
H19A H 0.3885 0.2929 0.0735 0.045 Uiso 1 1 calc R . .
H19B H 0.4755 0.2598 0.0855 0.045 Uiso 1 1 calc R . .
C20 C 0.4091(8) 0.1794(15) 0.1281(5) 0.045(4) Uani 1 1 d . . .
H20A H 0.4028 0.0835 0.1151 0.068 Uiso 1 1 calc R . .
H20B H 0.3623 0.2081 0.1386 0.068 Uiso 1 1 calc R . .
H20C H 0.4494 0.1750 0.1507 0.068 Uiso 1 1 calc R . .
C21 C 0.4571(9) 0.5436(13) 0.0758(4) 0.039(3) Uani 1 1 d . . .
H21A H 0.5003 0.5004 0.0639 0.047 Uiso 1 1 calc R . .
H21B H 0.4132 0.5384 0.0549 0.047 Uiso 1 1 calc R . .
C22 C 0.4742(8) 0.7031(15) 0.0859(5) 0.050(4) Uani 1 1 d . . .
H22A H 0.4849 0.7543 0.0610 0.074 Uiso 1 1 calc R . .
H22B H 0.5178 0.7095 0.1065 0.074 Uiso 1 1 calc R . .
H22C H 0.4308 0.7481 0.0965 0.074 Uiso 1 1 calc R . .
C23 C 0.5104(8) 0.4517(15) 0.1468(4) 0.046(4) Uani 1 1 d . . .
H23A H 0.5160 0.5512 0.1583 0.055 Uiso 1 1 calc R . .
H23B H 0.4989 0.3863 0.1692 0.055 Uiso 1 1 calc R . .
C24 C 0.5864(8) 0.4056(15) 0.1338(5) 0.046(4) Uani 1 1 d . . .
H24A H 0.6244 0.4084 0.1575 0.069 Uiso 1 1 calc R . .
H24B H 0.6006 0.4726 0.1128 0.069 Uiso 1 1 calc R . .
H24C H 0.5826 0.3064 0.1227 0.069 Uiso 1 1 calc R . .
C25 C 0.3713(8) 0.5060(16) 0.1327(5) 0.050(4) Uani 1 1 d . . .
H25A H 0.3801 0.6085 0.1413 0.061 Uiso 1 1 calc R . .
H25B H 0.3669 0.4482 0.1578 0.061 Uiso 1 1 calc R . .
C26 C 0.2942(9) 0.4981(18) 0.1050(6) 0.072(6) Uani 1 1 d . . .
H26A H 0.2543 0.5345 0.1204 0.107 Uiso 1 1 calc R . .
H26B H 0.2837 0.3969 0.0969 0.107 Uiso 1 1 calc R . .
H26C H 0.2967 0.5581 0.0806 0.107 Uiso 1 1 calc R . .
C27 C 0.0040(8) 0.3789(18) 0.0843(4) 0.049(4) Uani 1 1 d . . .
H27A H -0.0185 0.2902 0.0709 0.059 Uiso 1 1 calc R . .
H27B H -0.0366 0.4510 0.0856 0.059 Uiso 1 1 calc R . .
C28 C 0.0619(10) 0.442(2) 0.0577(5) 0.078(6) Uani 1 1 d . . .
H28A H 0.0372 0.4639 0.0303 0.117 Uiso 1 1 calc R . .
H28B H 0.1017 0.3699 0.0555 0.117 Uiso 1 1 calc R . .
H28C H 0.0836 0.5308 0.0703 0.117 Uiso 1 1 calc R . .
C29 C 0.0965(7) 0.2161(15) 0.1287(4) 0.040(3) Uani 1 1 d . . .
H29A H 0.1395 0.2544 0.1155 0.049 Uiso 1 1 calc R . .
H29B H 0.1152 0.1934 0.1574 0.049 Uiso 1 1 calc R . .
C30 C 0.0717(9) 0.0755(17) 0.1077(6) 0.063(5) Uani 1 1 d . . .
H30A H 0.1142 0.0081 0.1088 0.095 Uiso 1 1 calc R . .
H30B H 0.0531 0.0952 0.0790 0.095 Uiso 1 1 calc R . .
H30C H 0.0316 0.0317 0.1215 0.095 Uiso 1 1 calc R . .
C31 C -0.0294(7) 0.2865(14) 0.1508(4) 0.033(3) Uani 1 1 d . . .
H31A H -0.0676 0.3649 0.1490 0.040 Uiso 1 1 calc R . .
H31B H -0.0522 0.2014 0.1357 0.040 Uiso 1 1 calc R . .
C32 C -0.0125(9) 0.2442(17) 0.1953(4) 0.053(4) Uani 1 1 d . . .
H32A H -0.0588 0.2134 0.2060 0.079 Uiso 1 1 calc R . .
H32B H 0.0087 0.3279 0.2110 0.079 Uiso 1 1 calc R . .
H32C H 0.0235 0.1637 0.1978 0.079 Uiso 1 1 calc R . .
C33 C 0.0770(7) 0.4716(15) 0.1509(4) 0.042(4) Uani 1 1 d . . .
H33A H 0.1180 0.5028 0.1351 0.051 Uiso 1 1 calc R . .
H33B H 0.1002 0.4388 0.1781 0.051 Uiso 1 1 calc R . .
C34 C 0.0281(8) 0.6058(16) 0.1573(5) 0.051(4) Uani 1 1 d . . .
H34A H 0.0590 0.6819 0.1716 0.077 Uiso 1 1 calc R . .
H34B H -0.0120 0.5781 0.1738 0.077 Uiso 1 1 calc R . .
H34C H 0.0060 0.6426 0.1307 0.077 Uiso 1 1 calc R . .

loop_
_atom_site_aniso_label
_atom_site_aniso_U_11
_atom_site_aniso_U_22
_atom_site_aniso_U_33
_atom_site_aniso_U_23
_atom_site_aniso_U_13
_atom_site_aniso_U_12
Te1 0.0361(5) 0.0305(5) 0.0209(4) -0.0001(3) 0.0020(3) 0.0111(4)
Te2 0.0263(4) 0.0305(5) 0.0224(4) 0.0012(3) 0.0022(3) 0.0060(3)
Br1 0.0414(8) 0.0252(7) 0.0306(6) 0.0011(5) 0.0066(6) -0.0076(6)
Cu1 0.0351(9) 0.0295(8) 0.0329(8) -0.0049(7) 0.0070(7) -0.0049(7)
Cu2 0.0348(9) 0.0322(9) 0.0208(7) -0.0034(6) 0.0045(6) 0.0001(7)
Cu3 0.0435(10) 0.0336(9) 0.0289(8) 0.0043(7) 0.0072(7) -0.0032(7)
Fe1 0.0300(10) 0.0305(10) 0.0299(9) -0.0021(8) 0.0082(8) 0.0022(8)
Fe2 0.0419(11) 0.0251(9) 0.0212(8) -0.0019(7) 0.0054(8) 0.0025(8)
Fe3 0.0265(9) 0.0210(9) 0.0231(9) -0.0001(7) 0.0033(7) 0.0013(7)
Fe4 0.0243(9) 0.0238(9) 0.0220(8) 0.0003(7) 0.0034(7) 0.0034(7)
Fe5 0.0371(11) 0.0273(10) 0.0242(9) -0.0035(7) 0.0052(8) 0.0002(8)
Fe6 0.0273(10) 0.0315(10) 0.0230(9) 0.0027(7) 0.0053(7) -0.0002(8)
O1 0.032(6) 0.102(9) 0.125(12) -0.070(9) 0.036(7) -0.029(6)
O2 0.076(8) 0.067(7) 0.051(7) 0.039(6) 0.003(6) -0.010(6)
O3 0.053(7) 0.072(8) 0.085(8) -0.003(7) 0.044(6) 0.017(6)
O4 0.084(8) 0.075(8) 0.025(5) 0.003(5) 0.013(5) -0.001(6)
O5 0.087(9) 0.054(7) 0.056(7) -0.020(6) 0.009(6) 0.029(6)
O6 0.053(7) 0.036(6) 0.057(6) 0.009(5) 0.014(5) -0.003(5)
O7 0.059(7) 0.028(6) 0.122(11) 0.005(6) -0.018(7) 0.010(6)
O8 0.060(7) 0.051(6) 0.025(5) -0.003(4) -0.011(5) 0.012(5)
O9 0.029(5) 0.057(6) 0.039(5) 0.011(5) 0.003(4) -0.004(4)
O10 0.038(6) 0.039(5) 0.051(6) -0.003(5) 0.015(5) -0.003(4)
O11 0.047(6) 0.070(8) 0.034(5) 0.003(5) -0.007(5) 0.012(5)
O12 0.088(9) 0.021(5) 0.068(7) 0.008(5) 0.022(6) 0.003(5)
O13 0.059(7) 0.097(9) 0.045(6) -0.007(6) -0.007(5) -0.052(7)
O14 0.132(12) 0.056(8) 0.061(8) 0.002(6) 0.035(8) 0.039(8)
O15 0.067(8) 0.059(7) 0.029(5) -0.008(5) 0.000(5) -0.004(5)
O16 0.045(6) 0.081(8) 0.064(7) -0.033(6) 0.018(6) -0.003(6)
O17 0.045(7) 0.099(9) 0.060(7) 0.045(7) 0.005(6) 0.013(6)
O18 0.071(8) 0.038(6) 0.068(7) -0.011(5) -0.010(6) -0.019(6)
N1 0.048(7) 0.020(5) 0.026(5) -0.002(4) 0.001(5) -0.004(5)
N2 0.024(6) 0.047(7) 0.025(5) -0.002(5) -0.002(4) 0.000(5)
C1 0.037(9) 0.061(10) 0.060(10) -0.019(8) 0.026(7) 0.003(8)
C2 0.041(8) 0.041(8) 0.044(8) -0.006(7) 0.015(7) -0.013(7)
C3 0.047(9) 0.043(8) 0.033(7) 0.002(6) 0.012(7) 0.004(7)
C4 0.040(8) 0.027(7) 0.047(9) -0.015(6) 0.008(7) -0.009(6)
C5 0.082(12) 0.040(9) 0.027(7) -0.005(6) 0.010(8) -0.004(8)
C6 0.051(9) 0.031(8) 0.033(7) 0.001(6) 0.010(7) 0.004(7)
C7 0.015(7) 0.042(8) 0.066(10) -0.012(8) -0.001(6) -0.003(6)
C8 0.037(8) 0.030(7) 0.043(8) -0.005(6) 0.015(6) -0.004(6)
C9 0.031(7) 0.021(6) 0.024(6) 0.001(5) 0.003(5) -0.009(5)
C10 0.037(8) 0.021(6) 0.022(6) 0.006(5) 0.003(5) -0.002(5)
C11 0.033(8) 0.043(8) 0.037(7) 0.010(6) 0.012(6) 0.002(6)
C12 0.025(7) 0.047(9) 0.027(6) -0.001(6) 0.012(5) 0.008(6)
C13 0.046(9) 0.052(9) 0.027(7) -0.011(6) 0.005(6) 0.000(7)
C14 0.070(10) 0.025(7) 0.029(7) -0.011(6) 0.009(7) -0.001(7)
C15 0.031(8) 0.029(7) 0.063(10) -0.015(7) 0.010(7) 0.003(6)
C16 0.038(8) 0.056(9) 0.022(6) -0.018(6) 0.007(6) -0.019(7)
C17 0.033(8) 0.082(12) 0.037(8) 0.014(8) 0.002(7) 0.001(8)
C18 0.052(9) 0.022(7) 0.031(7) 0.005(6) 0.013(6) 0.006(6)
C19 0.041(8) 0.027(7) 0.043(8) -0.013(6) -0.003(6) 0.000(6)
C20 0.043(9) 0.039(8) 0.056(9) 0.003(7) 0.015(7) 0.001(7)
C21 0.057(9) 0.026(7) 0.030(7) 0.007(6) -0.012(7) -0.001(6)
C22 0.043(9) 0.042(9) 0.062(10) 0.015(7) -0.006(8) -0.007(7)
C23 0.060(10) 0.042(9) 0.033(7) -0.004(6) -0.010(7) -0.024(7)
C24 0.049(9) 0.035(8) 0.054(9) -0.008(7) 0.002(7) 0.002(7)
C25 0.054(10) 0.038(8) 0.064(10) -0.027(8) 0.029(8) -0.012(7)
C26 0.046(10) 0.056(10) 0.115(16) -0.040(11) 0.014(10) 0.011(8)
C27 0.045(9) 0.072(10) 0.028(7) 0.004(7) -0.004(6) 0.018(8)
C28 0.069(12) 0.130(18) 0.040(9) 0.037(10) 0.027(8) 0.035(11)
C29 0.022(7) 0.053(9) 0.046(8) -0.002(7) -0.001(6) 0.017(6)
C30 0.058(11) 0.055(10) 0.080(12) -0.019(9) 0.023(9) 0.017(8)
C31 0.030(7) 0.036(8) 0.033(7) 0.002(6) 0.004(6) -0.007(6)
C32 0.067(11) 0.060(10) 0.032(7) 0.014(7) 0.009(7) 0.000(8)
C33 0.026(7) 0.051(9) 0.048(8) -0.003(7) -0.004(6) -0.009(6)
C34 0.050(9) 0.045(9) 0.059(10) -0.013(8) 0.007(8) 0.003(7)

loop_
_atom_type_symbol
_atom_type_description
_atom_type_scat_dispersion_real
_atom_type_scat_dispersion_imag
_atom_type_scat_source
C C 0.0033 0.0016 'International Tables Vol C Tables 4.2.6.8 and 6.1.1.4'
H H 0.0000 0.0000 'International Tables Vol C Tables 4.2.6.8 and 6.1.1.4'
Te Te -0.5308 1.6751 'International Tables Vol C Tables 4.2.6.8 and 6.1.1.4'
Fe Fe 0.3463 0.8444 'International Tables Vol C Tables 4.2.6.8 and 6.1.1.4'
Cu Cu 0.3201 1.2651 'International Tables Vol C Tables 4.2.6.8 and 6.1.1.4'
N N 0.0061 0.0033 'International Tables Vol C Tables 4.2.6.8 and 6.1.1.4'
O O 0.0106 0.0060 'International Tables Vol C Tables 4.2.6.8 and 6.1.1.4'
Br Br -0.2901 2.4595 'International Tables Vol C Tables 4.2.6.8 and 6.1.1.4'

loop_
_geom_angle_atom_site_label_1
_geom_angle_atom_site_label_2
_geom_angle_atom_site_label_3
_geom_angle
_geom_angle_site_symmetry_1
_geom_angle_site_symmetry_3
_geom_angle_publ_flag
Fe1 Te1 Fe2 64.47(6) . . ?
Fe1 Te1 Fe3 64.76(6) . . ?
Fe2 Te1 Fe3 63.02(6) . . ?
Fe1 Te1 Cu2 101.29(6) . . ?
Fe2 Te1 Cu2 120.03(6) . . ?
Fe3 Te1 Cu2 58.85(5) . . ?
Fe6 Te2 Fe5 64.17(6) . . ?
Fe6 Te2 Fe4 62.68(6) . . ?
Fe5 Te2 Fe4 62.03(5) . . ?
Fe6 Te2 Cu2 110.31(6) . . ?
Fe5 Te2 Cu2 111.91(6) . . ?
Fe4 Te2 Cu2 58.40(5) . . ?
Fe6 Te2 Cu3 111.10(6) . . ?
Fe5 Te2 Cu3 58.82(6) . . ?
Fe4 Te2 Cu3 58.43(5) . . ?
Cu2 Te2 Cu3 63.71(5) . . ?
Cu3 Br1 Cu1 86.68(7) . . ?
C7 Cu1 C1 134.1(6) . . ?
C7 Cu1 Br1 104.5(4) . . ?
C1 Cu1 Br1 107.6(4) . . ?
C7 Cu1 Fe3 44.5(4) . . ?
C1 Cu1 Fe3 110.4(4) . . ?
Br1 Cu1 Fe3 141.93(9) . . ?
C7 Cu1 Fe1 96.5(4) . . ?
C1 Cu1 Fe1 44.9(4) . . ?
Br1 Cu1 Fe1 152.13(9) . . ?
Fe3 Cu1 Fe1 65.53(7) . . ?
C7 Cu1 Cu2 80.5(4) . . ?
C1 Cu1 Cu2 123.5(4) . . ?
Br1 Cu1 Cu2 100.71(7) . . ?
Fe3 Cu1 Cu2 59.12(6) . . ?
Fe1 Cu1 Cu2 100.64(7) . . ?
C9 Cu2 Fe3 41.0(3) . . ?
C9 Cu2 Fe4 144.6(3) . . ?
Fe3 Cu2 Fe4 171.56(9) . . ?
C9 Cu2 Te1 81.5(3) . . ?
Fe3 Cu2 Te1 58.97(5) . . ?
Fe4 Cu2 Te1 113.08(7) . . ?
C9 Cu2 Te2 97.7(3) . . ?
Fe3 Cu2 Te2 128.11(7) . . ?
Fe4 Cu2 Te2 60.29(5) . . ?
Te1 Cu2 Te2 165.99(7) . . ?
C9 Cu2 Cu1 94.7(3) . . ?
Fe3 Cu2 Cu1 57.34(6) . . ?
Fe4 Cu2 Cu1 119.74(7) . . ?
Te1 Cu2 Cu1 75.68(5) . . ?
Te2 Cu2 Cu1 118.28(7) . . ?
C9 Cu2 Cu3 137.3(3) . . ?
Fe3 Cu2 Cu3 124.68(7) . . ?
Fe4 Cu2 Cu3 57.17(6) . . ?
Te1 Cu2 Cu3 130.37(7) . . ?
Te2 Cu2 Cu3 58.41(5) . . ?
Cu1 Cu2 Cu3 72.21(6) . . ?
Br1 Cu3 C13 118.4(4) . . ?
Br1 Cu3 C10 109.7(3) . . ?
C13 Cu3 C10 97.7(4) . . ?
Br1 Cu3 Fe5 150.40(9) . . ?
C13 Cu3 Fe5 42.0(4) . . ?
C10 Cu3 Fe5 96.7(3) . . ?
Br1 Cu3 Fe4 147.11(9) . . ?
C13 Cu3 Fe4 86.6(4) . . ?
C10 Cu3 Fe4 41.6(3) . . ?
Fe5 Cu3 Fe4 62.46(6) . . ?
Br1 Cu3 Te2 127.92(7) . . ?
C13 Cu3 Te2 100.0(4) . . ?
C10 Cu3 Te2 97.4(3) . . ?
Fe5 Cu3 Te2 58.40(6) . . ?
Fe4 Cu3 Te2 59.99(5) . . ?
Br1 Cu3 Cu2 97.99(7) . . ?
C13 Cu3 Cu2 142.9(4) . . ?
C10 Cu3 Cu2 60.7(3) . . ?
Fe5 Cu3 Cu2 106.74(7) . . ?
Fe4 Cu3 Cu2 56.89(5) . . ?
Te2 Cu3 Cu2 57.88(5) . . ?
C2 Fe1 C3 99.7(6) . . ?
C2 Fe1 C1 98.9(7) . . ?
C3 Fe1 C1 93.8(6) . . ?
C2 Fe1 Cu1 94.8(5) . . ?
C3 Fe1 Cu1 152.5(5) . . ?
C1 Fe1 Cu1 60.7(4) . . ?
C2 Fe1 Te1 144.6(4) . . ?
C3 Fe1 Te1 99.7(4) . . ?
C1 Fe1 Te1 108.9(5) . . ?
Cu1 Fe1 Te1 80.89(7) . . ?
C2 Fe1 Fe2 94.0(4) . . ?
C3 Fe1 Fe2 87.1(5) . . ?
C1 Fe1 Fe2 166.7(5) . . ?
Cu1 Fe1 Fe2 115.28(8) . . ?
Te1 Fe1 Fe2 57.94(5) . . ?
C2 Fe1 Fe3 89.6(5) . . ?
C3 Fe1 Fe3 145.4(5) . . ?
C1 Fe1 Fe3 117.8(4) . . ?
Cu1 Fe1 Fe3 57.20(6) . . ?
Te1 Fe1 Fe3 58.50(5) . . ?
Fe2 Fe1 Fe3 58.92(6) . . ?
C4 Fe2 C5 95.5(6) . . ?
C4 Fe2 C6 103.9(6) . . ?
C5 Fe2 C6 96.2(7) . . ?
C4 Fe2 C8 78.1(5) . . ?
C5 Fe2 C8 170.3(6) . . ?
C6 Fe2 C8 78.5(5) . . ?
C4 Fe2 Te1 148.6(4) . . ?
C5 Fe2 Te1 89.3(4) . . ?
C6 Fe2 Te1 106.4(4) . . ?
C8 Fe2 Te1 100.0(3) . . ?
C4 Fe2 Fe3 111.6(4) . . ?
C5 Fe2 Fe3 148.5(4) . . ?
C6 Fe2 Fe3 92.6(4) . . ?
C8 Fe2 Fe3 40.8(3) . . ?
Te1 Fe2 Fe3 59.22(5) . . ?
C4 Fe2 Fe1 91.2(4) . . ?
C5 Fe2 Fe1 104.2(5) . . ?
C6 Fe2 Fe1 153.3(4) . . ?
C8 Fe2 Fe1 83.4(3) . . ?
Te1 Fe2 Fe1 57.59(6) . . ?
Fe3 Fe2 Fe1 61.15(6) . . ?
C9 Fe3 C8 94.5(6) . . ?
C9 Fe3 C7 97.6(6) . . ?
C8 Fe3 C7 91.3(6) . . ?
C9 Fe3 Cu1 125.0(4) . . ?
C8 Fe3 Cu1 131.9(4) . . ?
C7 Fe3 Cu1 60.2(4) . . ?
C9 Fe3 Cu2 68.5(4) . . ?
C8 Fe3 Cu2 162.9(4) . . ?
C7 Fe3 Cu2 92.2(5) . . ?
Cu1 Fe3 Cu2 63.54(6) . . ?
C9 Fe3 Te1 100.4(4) . . ?
C8 Fe3 Te1 122.6(4) . . ?
C7 Fe3 Te1 139.7(4) . . ?
Cu1 Fe3 Te1 79.98(6) . . ?
Cu2 Fe3 Te1 62.19(5) . . ?
C9 Fe3 Fe2 108.9(4) . . ?
C8 Fe3 Fe2 64.9(4) . . ?
C7 Fe3 Fe2 145.1(5) . . ?
Cu1 Fe3 Fe2 116.36(8) . . ?
Cu2 Fe3 Fe2 118.19(8) . . ?
Te1 Fe3 Fe2 57.77(5) . . ?
C9 Fe3 Fe1 157.1(4) . . ?
C8 Fe3 Fe1 97.5(4) . . ?
C7 Fe3 Fe1 101.6(4) . . ?
Cu1 Fe3 Fe1 57.27(6) . . ?
Cu2 Fe3 Fe1 98.16(7) . . ?
Te1 Fe3 Fe1 56.74(5) . . ?
Fe2 Fe3 Fe1 59.94(6) . . ?
C11 Fe4 C12 99.5(6) . . ?
C11 Fe4 C10 91.5(6) . . ?
C12 Fe4 C10 99.8(5) . . ?
C11 Fe4 Cu2 164.7(4) . . ?
C12 Fe4 Cu2 81.3(4) . . ?
C10 Fe4 Cu2 73.4(4) . . ?
C11 Fe4 Cu3 110.5(4) . . ?
C12 Fe4 Cu3 146.7(4) . . ?
C10 Fe4 Cu3 66.2(4) . . ?
Cu2 Fe4 Cu3 65.94(6) . . ?
C11 Fe4 Te2 131.5(4) . . ?
C12 Fe4 Te2 108.3(4) . . ?
C10 Fe4 Te2 120.7(4) . . ?
Cu2 Fe4 Te2 61.31(5) . . ?
Cu3 Fe4 Te2 61.58(5) . . ?
C11 Fe4 Fe5 77.2(4) . . ?
C12 Fe4 Fe5 146.4(4) . . ?
C10 Fe4 Fe5 113.6(4) . . ?
Cu2 Fe4 Fe5 110.68(8) . . ?
Cu3 Fe4 Fe5 58.45(6) . . ?
Te2 Fe4 Fe5 57.68(5) . . ?
C11 Fe4 Fe6 87.6(4) . . ?
C12 Fe4 Fe6 86.1(4) . . ?
C10 Fe4 Fe6 174.1(4) . . ?
Cu2 Fe4 Fe6 107.68(7) . . ?
Cu3 Fe4 Fe6 108.65(8) . . ?
Te2 Fe4 Fe6 56.55(5) . . ?
Fe5 Fe4 Fe6 60.48(6) . . ?
C14 Fe5 C13 96.0(7) . . ?
C14 Fe5 C15 96.5(6) . . ?
C13 Fe5 C15 99.9(6) . . ?
C14 Fe5 Te2 93.8(4) . . ?
C13 Fe5 Te2 124.7(4) . . ?
C15 Fe5 Te2 132.8(4) . . ?
C14 Fe5 Cu3 109.0(4) . . ?
C13 Fe5 Cu3 62.5(4) . . ?
C15 Fe5 Cu3 149.9(4) . . ?
Te2 Fe5 Cu3 62.78(6) . . ?
C14 Fe5 Fe4 154.0(4) . . ?
C13 Fe5 Fe4 97.4(4) . . ?
C15 Fe5 Fe4 103.0(4) . . ?
Te2 Fe5 Fe4 60.30(5) . . ?
Cu3 Fe5 Fe4 59.09(6) . . ?
C14 Fe5 Fe6 109.8(5) . . ?
C13 Fe5 Fe6 154.2(5) . . ?
C15 Fe5 Fe6 76.1(4) . . ?
Te2 Fe5 Fe6 57.12(5) . . ?
Cu3 Fe5 Fe6 108.64(8) . . ?
Fe4 Fe5 Fe6 59.82(6) . . ?
C18 Fe6 C16 99.1(6) . . ?
C18 Fe6 C17 97.2(6) . . ?
C16 Fe6 C17 100.3(7) . . ?
C18 Fe6 Te2 91.9(4) . . ?
C16 Fe6 Te2 102.8(5) . . ?
C17 Fe6 Te2 153.4(5) . . ?
C18 Fe6 Fe4 104.0(4) . . ?
C16 Fe6 Fe4 151.8(5) . . ?
C17 Fe6 Fe4 92.8(5) . . ?
Te2 Fe6 Fe4 60.77(5) . . ?
C18 Fe6 Fe5 150.3(4) . . ?
C16 Fe6 Fe5 92.4(4) . . ?
C17 Fe6 Fe5 107.7(5) . . ?
Te2 Fe6 Fe5 58.71(5) . . ?
Fe4 Fe6 Fe5 59.70(6) . . ?
C25 N1 C21 112.6(10) . . ?
C25 N1 C23 109.3(10) . . ?
C21 N1 C23 110.6(10) . . ?
C25 N1 C19 111.2(10) . . ?
C21 N1 C19 104.8(9) . . ?
C23 N1 C19 108.2(9) . . ?
C33 N2 C31 111.4(10) . . ?
C33 N2 C29 107.3(9) . . ?
C31 N2 C29 109.9(10) . . ?
C33 N2 C27 111.5(11) . . ?
C31 N2 C27 105.8(10) . . ?
C29 N2 C27 111.0(10) . . ?
O1 C1 Fe1 166.6(13) . . ?
O1 C1 Cu1 119.0(11) . . ?
Fe1 C1 Cu1 74.3(5) . . ?
O2 C2 Fe1 179.4(15) . . ?
O3 C3 Fe1 178.3(14) . . ?
O4 C4 Fe2 177.1(12) . . ?
O5 C5 Fe2 176.9(13) . . ?
O6 C6 Fe2 177.1(12) . . ?
O7 C7 Fe3 166.0(12) . . ?
O7 C7 Cu1 118.2(10) . . ?
Fe3 C7 Cu1 75.3(5) . . ?
O8 C8 Fe3 161.7(11) . . ?
O8 C8 Fe2 124.0(9) . . ?
Fe3 C8 Fe2 74.3(5) . . ?
O9 C9 Fe3 176.9(11) . . ?
O9 C9 Cu2 112.5(8) . . ?
Fe3 C9 Cu2 70.5(4) . . ?
O10 C10 Fe4 168.9(11) . . ?
O10 C10 Cu3 118.1(9) . . ?
Fe4 C10 Cu3 72.1(4) . . ?
O11 C11 Fe4 172.5(12) . . ?
O12 C12 Fe4 176.6(12) . . ?
O13 C13 Fe5 169.8(12) . . ?
O13 C13 Cu3 114.7(10) . . ?
Fe5 C13 Cu3 75.5(5) . . ?
O14 C14 Fe5 178.2(13) . . ?
O15 C15 Fe5 171.7(13) . . ?
O16 C16 Fe6 177.4(14) . . ?
O17 C17 Fe6 174.7(14) . . ?
O18 C18 Fe6 177.5(12) . . ?
C20 C19 N1 114.8(11) . . ?
C20 C19 H19A 108.6 . . ?
N1 C19 H19A 108.6 . . ?
C20 C19 H19B 108.6 . . ?
N1 C19 H19B 108.6 . . ?
H19A C19 H19B 107.5 . . ?
C19 C20 H20A 109.5 . . ?
C19 C20 H20B 109.5 . . ?
H20A C20 H20B 109.5 . . ?
C19 C20 H20C 109.5 . . ?
H20A C20 H20C 109.5 . . ?
H20B C20 H20C 109.5 . . ?
C22 C21 N1 113.6(11) . . ?
C22 C21 H21A 108.8 . . ?
N1 C21 H21A 108.8 . . ?
C22 C21 H21B 108.8 . . ?
N1 C21 H21B 108.8 . . ?
H21A C21 H21B 107.7 . . ?
C21 C22 H22A 109.5 . . ?
C21 C22 H22B 109.5 . . ?
H22A C22 H22B 109.5 . . ?
C21 C22 H22C 109.5 . . ?
H22A C22 H22C 109.5 . . ?
H22B C22 H22C 109.5 . . ?
C24 C23 N1 118.0(12) . . ?
C24 C23 H23A 107.8 . . ?
N1 C23 H23A 107.8 . . ?
C24 C23 H23B 107.8 . . ?
N1 C23 H23B 107.8 . . ?
H23A C23 H23B 107.2 . . ?
C23 C24 H24A 109.5 . . ?
C23 C24 H24B 109.5 . . ?
H24A C24 H24B 109.5 . . ?
C23 C24 H24C 109.5 . . ?
H24A C24 H24C 109.5 . . ?
H24B C24 H24C 109.5 . . ?
N1 C25 C26 116.5(12) . . ?
N1 C25 H25A 108.2 . . ?
C26 C25 H25A 108.2 . . ?
N1 C25 H25B 108.2 . . ?
C26 C25 H25B 108.2 . . ?
H25A C25 H25B 107.3 . . ?
C25 C26 H26A 109.5 . . ?
C25 C26 H26B 109.5 . . ?
H26A C26 H26B 109.5 . . ?
C25 C26 H26C 109.5 . . ?
H26A C26 H26C 109.5 . . ?
H26B C26 H26C 109.5 . . ?
C28 C27 N2 113.9(12) . . ?
C28 C27 H27A 108.8 . . ?
N2 C27 H27A 108.8 . . ?
C28 C27 H27B 108.8 . . ?
N2 C27 H27B 108.8 . . ?
H27A C27 H27B 107.7 . . ?
C27 C28 H28A 109.5 . . ?
C27 C28 H28B 109.5 . . ?
H28A C28 H28B 109.5 . . ?
C27 C28 H28C 109.5 . . ?
H28A C28 H28C 109.5 . . ?
H28B C28 H28C 109.5 . . ?
C30 C29 N2 117.3(11) . . ?
C30 C29 H29A 108.0 . . ?
N2 C29 H29A 108.0 . . ?
C30 C29 H29B 108.0 . . ?
N2 C29 H29B 108.0 . . ?
H29A C29 H29B 107.2 . . ?
C29 C30 H30A 109.5 . . ?
C29 C30 H30B 109.5 . . ?
H30A C30 H30B 109.5 . . ?
C29 C30 H30C 109.5 . . ?
H30A C30 H30C 109.5 . . ?
H30B C30 H30C 109.5 . . ?
C32 C31 N2 116.7(11) . . ?
C32 C31 H31A 108.1 . . ?
N2 C31 H31A 108.1 . . ?
C32 C31 H31B 108.1 . . ?
N2 C31 H31B 108.1 . . ?
H31A C31 H31B 107.3 . . ?
C31 C32 H32A 109.5 . . ?
C31 C32 H32B 109.5 . . ?
H32A C32 H32B 109.5 . . ?
C31 C32 H32C 109.5 . . ?
H32A C32 H32C 109.5 . . ?
H32B C32 H32C 109.5 . . ?
N2 C33 C34 117.0(11) . . ?
N2 C33 H33A 108.1 . . ?
C34 C33 H33A 108.1 . . ?
N2 C33 H33B 108.1 . . ?
C34 C33 H33B 108.1 . . ?
H33A C33 H33B 107.3 . . ?
C33 C34 H34A 109.5 . . ?
C33 C34 H34B 109.5 . . ?
H34A C34 H34B 109.5 . . ?
C33 C34 H34C 109.5 . . ?
H34A C34 H34C 109.5 . . ?
H34B C34 H34C 109.5 . . ?

loop_
_geom_bond_atom_site_label_1
_geom_bond_atom_site_label_2
_geom_bond_distance
_geom_bond_site_symmetry_2
_geom_bond_publ_flag
Te1 Fe1 2.4928(19) . ?
Te1 Fe2 2.5026(18) . ?
Te1 Fe3 2.5417(17) . ?
Te1 Cu2 2.6236(16) . ?
Te2 Fe6 2.4838(18) . ?
Te2 Fe5 2.5274(18) . ?
Te2 Fe4 2.5979(17) . ?
Te2 Cu2 2.6237(16) . ?
Te2 Cu3 2.6387(18) . ?
Br1 Cu3 2.3111(19) . ?
Br1 Cu1 2.3490(19) . ?
Cu1 C7 2.235(12) . ?
Cu1 C1 2.258(14) . ?
Cu1 Fe3 2.490(2) . ?
Cu1 Fe1 2.492(2) . ?
Cu1 Cu2 2.648(2) . ?
Cu2 C9 2.505(11) . ?
Cu2 Fe3 2.538(2) . ?
Cu2 Fe4 2.548(2) . ?
Cu2 Cu3 2.777(2) . ?
Cu3 C13 2.327(13) . ?
Cu3 C10 2.458(12) . ?
Cu3 Fe5 2.539(2) . ?
Cu3 Fe4 2.556(2) . ?
Fe1 C2 1.762(15) . ?
Fe1 C3 1.790(14) . ?
Fe1 C1 1.829(17) . ?
Fe1 Fe2 2.664(2) . ?
Fe1 Fe3 2.696(2) . ?
Fe2 C4 1.757(14) . ?
Fe2 C5 1.776(17) . ?
Fe2 C6 1.824(16) . ?
Fe2 C8 2.479(13) . ?
Fe2 Fe3 2.637(2) . ?
Fe3 C9 1.768(12) . ?
Fe3 C8 1.789(14) . ?
Fe3 C7 1.803(15) . ?
Fe4 C11 1.769(14) . ?
Fe4 C12 1.782(14) . ?
Fe4 C10 1.785(12) . ?
Fe4 Fe5 2.641(2) . ?
Fe4 Fe6 2.645(2) . ?
Fe5 C14 1.753(15) . ?
Fe5 C13 1.755(15) . ?
Fe5 C15 1.789(16) . ?
Fe5 Fe6 2.662(2) . ?
Fe6 C18 1.754(14) . ?
Fe6 C16 1.778(14) . ?
Fe6 C17 1.782(15) . ?
O1 C1 1.134(17) . ?
O2 C2 1.157(16) . ?
O3 C3 1.139(16) . ?
O4 C4 1.180(16) . ?
O5 C5 1.133(17) . ?
O6 C6 1.125(16) . ?
O7 C7 1.153(16) . ?
O8 C8 1.163(15) . ?
O9 C9 1.145(14) . ?
O10 C10 1.162(15) . ?
O11 C11 1.156(15) . ?
O12 C12 1.160(15) . ?
O13 C13 1.193(16) . ?
O14 C14 1.128(16) . ?
O15 C15 1.152(16) . ?
O16 C16 1.137(16) . ?
O17 C17 1.137(15) . ?
O18 C18 1.158(15) . ?
N1 C25 1.515(17) . ?
N1 C21 1.519(15) . ?
N1 C23 1.537(16) . ?
N1 C19 1.544(14) . ?
N2 C33 1.515(16) . ?
N2 C31 1.517(16) . ?
N2 C29 1.519(16) . ?
N2 C27 1.533(15) . ?
C19 C20 1.503(18) . ?
C19 H19A 0.9700 . ?
C19 H19B 0.9700 . ?
C20 H20A 0.9600 . ?
C20 H20B 0.9600 . ?
C20 H20C 0.9600 . ?
C21 C22 1.494(17) . ?
C21 H21A 0.9700 . ?
C21 H21B 0.9700 . ?
C22 H22A 0.9600 . ?
C22 H22B 0.9600 . ?
C22 H22C 0.9600 . ?
C23 C24 1.50(2) . ?
C23 H23A 0.9700 . ?
C23 H23B 0.9700 . ?
C24 H24A 0.9600 . ?
C24 H24B 0.9600 . ?
C24 H24C 0.9600 . ?
C25 C26 1.54(2) . ?
C25 H25A 0.9700 . ?
C25 H25B 0.9700 . ?
C26 H26A 0.9600 . ?
C26 H26B 0.9600 . ?
C26 H26C 0.9600 . ?
C27 C28 1.51(2) . ?
C27 H27A 0.9700 . ?
C27 H27B 0.9700 . ?
C28 H28A 0.9600 . ?
C28 H28B 0.9600 . ?
C28 H28C 0.9600 . ?
C29 C30 1.478(19) . ?
C29 H29A 0.9700 . ?
C29 H29B 0.9700 . ?
C30 H30A 0.9600 . ?
C30 H30B 0.9600 . ?
C30 H30C 0.9600 . ?
C31 C32 1.481(17) . ?
C31 H31A 0.9700 . ?
C31 H31B 0.9700 . ?
C32 H32A 0.9600 . ?
C32 H32B 0.9600 . ?
C32 H32C 0.9600 . ?
C33 C34 1.509(19) . ?
C33 H33A 0.9700 . ?
C33 H33B 0.9700 . ?
C34 H34A 0.9600 . ?
C34 H34B 0.9600 . ?
C34 H34C 0.9600 . ?
